data_1516793
loop_
_publ_author_name
'Cao, Dennis'
'Hong, Michael'
'Blackburn, Anthea K.'
'Liu, Zhichang'
'Holcroft, James M.'
'Stoddart, J. Fraser'

_publ_section_title
;
 Two-point halogen bonding between 3,6-dihalopyromellitic diimides
;
_journal_issue 11
_journal_name_full 'Chem. Sci.'
_journal_page_first 4242
_journal_paper_doi 10.1039/C4SC00999A
_journal_volume 5
_journal_year 2014
_chemical_formula_moiety 'C18 H26 N2 O4, C10 H2 Br2 N2 O4'
_chemical_formula_sum 'C28 H28 Br2 N4 O8'
_chemical_formula_weight 708.36
_chemical_name_systematic
;
 ?
;
_space_group_crystal_system monoclinic
_space_group_IT_number 14
_space_group_name_Hall '-P 2ybc'
_space_group_name_H-M_alt 'P 1 21/c 1'
_symmetry_space_group_name_Hall '-P 2ybc'
_symmetry_space_group_name_H-M 'P 1 21/c 1'
_atom_sites_solution_hydrogens geom
_atom_sites_solution_primary direct
_audit_creation_date 2013-12-03
_audit_creation_method
;
Olex2 1.2
(compiled 2013.11.15 svn.r2839 for OlexSys, GUI svn.r4720)
;
_cell_angle_alpha 90
_cell_angle_beta 101.623(2)
_cell_angle_gamma 90
_cell_formula_units_Z 2
_cell_length_a 6.7598(4)
_cell_length_b 22.6656(13)
_cell_length_c 9.1153(5)
_cell_measurement_reflns_used 9985
_cell_measurement_temperature 100(2)
_cell_measurement_theta_max 68.085
_cell_measurement_theta_min 5.325
_cell_volume 1367.96(14)
_computing_data_reduction 'SAINT v8.27A (Bruker, 2012)'
_computing_molecular_graphics 'Olex2 (Dolomanov et al., 2009)'
_computing_publication_material 'Olex2 (Dolomanov et al., 2009)'
_computing_structure_refinement 'ShelXL (Sheldrick, 2008)'
_computing_structure_solution 'ShelXS (Sheldrick, 2008)'
_diffrn_ambient_temperature 99.99
_diffrn_measured_fraction_theta_full 0.995
_diffrn_measured_fraction_theta_max 0.988
_diffrn_measurement_device_type 'Bruker APEX-II CCD'
_diffrn_measurement_method '\f and \w scans'
_diffrn_radiation_monochromator graphite
_diffrn_radiation_type CuK\a
_diffrn_radiation_wavelength 1.54178
_diffrn_reflns_av_R_equivalents 0.0249
_diffrn_reflns_av_unetI/netI 0.0169
_diffrn_reflns_Laue_measured_fraction_full 0.995
_diffrn_reflns_Laue_measured_fraction_max 0.988
_diffrn_reflns_limit_h_max 8
_diffrn_reflns_limit_h_min -5
_diffrn_reflns_limit_k_max 27
_diffrn_reflns_limit_k_min -27
_diffrn_reflns_limit_l_max 10
_diffrn_reflns_limit_l_min -10
_diffrn_reflns_number 13777
_diffrn_reflns_point_group_measured_fraction_full 0.995
_diffrn_reflns_point_group_measured_fraction_max 0.988
_diffrn_reflns_theta_full 67.679
_diffrn_reflns_theta_max 68.079
_diffrn_reflns_theta_min 5.325
_diffrn_standards_number 0
_exptl_absorpt_coefficient_mu 4.278
_exptl_absorpt_correction_T_max 0.7530
_exptl_absorpt_correction_T_min 0.5418
_exptl_absorpt_correction_type multi-scan
_exptl_absorpt_process_details
;
SADABS-2012/1 (Bruker,2012) was used for absorption correction.
wR2(int) was 0.0853 before and 0.0363 after correction.
The Ratio of minimum to maximum transmission is 0.7195.
The \l/2 correction factor is 0.0015.
;
_exptl_crystal_colour yellow
_exptl_crystal_colour_primary yellow
_exptl_crystal_density_diffrn 1.720
_exptl_crystal_description Needle
_exptl_crystal_F_000 716
_exptl_crystal_size_max 0.234
_exptl_crystal_size_mid 0.066
_exptl_crystal_size_min 0.065
_refine_diff_density_max 0.611
_refine_diff_density_min -0.585
_refine_diff_density_rms 0.061
_refine_ls_extinction_method none
_refine_ls_goodness_of_fit_ref 1.081
_refine_ls_hydrogen_treatment mixed
_refine_ls_matrix_type full
_refine_ls_number_parameters 191
_refine_ls_number_reflns 2462
_refine_ls_number_restraints 0
_refine_ls_restrained_S_all 1.081
_refine_ls_R_factor_all 0.0227
_refine_ls_R_factor_gt 0.0226
_refine_ls_shift/su_max 0.002
_refine_ls_shift/su_mean 0.000
_refine_ls_structure_factor_coef Fsqd
_refine_ls_weighting_details 'w=1/[\s^2^(Fo^2^)+(0.0275P)^2^+1.3166P] where P=(Fo^2^+2Fc^2^)/3'
_refine_ls_weighting_scheme calc
_refine_ls_wR_factor_gt 0.0576
_refine_ls_wR_factor_ref 0.0576
_reflns_Friedel_coverage 0.000
_reflns_number_gt 2444
_reflns_number_total 2462
_reflns_threshold_expression 'I > 2\s(I)'
_cod_data_source_file c4sc00999a1.cif
_cod_data_source_block p21c
_cod_depositor_comments
;
Adding full bibliography for 1516792--1516797.cif.

2019-05-05
Z value and formula fixed to values more according to usual
chemical conventions.                 miguel
;
_cod_original_formula_sum 'C56 H56 Br4 N8 O16'
_cod_original_formula_weight 1416.72
_cod_original_formula_moiety '2(C18 H26 N2 O4), 2(C10 H2 Br2 N2 O4)'
_cod_original_formula_units_Z 1
_cod_database_code 1516793
_shelxl_version_number 2013-4
_shelx_space_group_comment
;
The symmetry employed for this shelxl refinement is uniquely defined
by the following loop, which should always be used as a source of
symmetry information in preference to the above space-group names.
They are only intended as comments.
;
_shelx_estimated_absorpt_t_max 0.768
_shelx_estimated_absorpt_t_min 0.434
_olex2_refinement_description
;
1. Fixed Uiso
 At 1.2 times of:
  All C(H) groups, All C(H,H) groups, All N(H) groups
 At 1.5 times of:
  All O(H) groups
2.a Secondary CH2 refined with riding coordinates:
 C11(H11A,H11B), C12(H12A,H12B), C13(H13A,H13B), C14(H14A,H14B)
2.b Aromatic/amide H refined with riding coordinates:
 N2(H2), C6(H6), C7(H7), C10(H10), N1(H1)
2.c Idealised tetrahedral OH refined as rotating group:
 O4(H4)
;

loop_
_space_group_symop_operation_xyz
'x, y, z'
'-x, y+1/2, -z+1/2'
'-x, -y, -z'
'x, -y-1/2, z-1/2'

loop_
_atom_site_label
_atom_site_type_symbol
_atom_site_fract_x
_atom_site_fract_y
_atom_site_fract_z
_atom_site_U_iso_or_equiv
_atom_site_adp_type
_atom_site_occupancy
_atom_site_site_symmetry_order
_atom_site_calc_flag
_atom_site_refinement_flags_posn
N2 N 0.9638(2) 0.61258(7) 0.31134(17) 0.0199(3) Uani 1 1 d .
H2 H 0.9678 0.6364 0.3882 0.024 Uiso 1 1 calc R
O3 O 1.1337(2) 0.71944(6) 0.28192(15) 0.0231(3) Uani 1 1 d .
O4 O 1.5323(2) 0.76506(6) 0.36935(16) 0.0262(3) Uani 1 1 d .
H4 H 1.5637 0.7848 0.2995 0.039 Uiso 1 1 calc GR
C6 C 1.0545(3) 0.54842(8) 0.7540(2) 0.0185(4) Uani 1 1 d .
H6 H 1.0735 0.5752 0.8359 0.022 Uiso 1 1 calc R
C7 C 1.0252(3) 0.57013(8) 0.6110(2) 0.0172(4) Uani 1 1 d .
H7 H 1.0221 0.6115 0.5947 0.021 Uiso 1 1 calc R
C8 C 0.9994(3) 0.53097(8) 0.4871(2) 0.0155(4) Uani 1 1 d .
C9 C 0.9705(3) 0.55232(8) 0.3355(2) 0.0163(4) Uani 1 1 d .
C10 C 0.9431(3) 0.51238(8) 0.2180(2) 0.0180(4) Uani 1 1 d .
H10 H 0.9226 0.5263 0.1178 0.022 Uiso 1 1 calc R
C11 C 0.9503(3) 0.63798(9) 0.1631(2) 0.0214(4) Uani 1 1 d .
H11A H 0.8235 0.6252 0.0962 0.026 Uiso 1 1 calc R
H11B H 1.0653 0.6244 0.1197 0.026 Uiso 1 1 calc R
C12 C 0.9543(3) 0.70457(9) 0.1773(2) 0.0232(4) Uani 1 1 d .
H12A H 0.9550 0.7230 0.0790 0.028 Uiso 1 1 calc R
H12B H 0.8339 0.7186 0.2134 0.028 Uiso 1 1 calc R
C13 C 1.1697(3) 0.78111(8) 0.2965(2) 0.0245(4) Uani 1 1 d .
H13A H 1.0543 0.8009 0.3278 0.029 Uiso 1 1 calc R
H13B H 1.1852 0.7979 0.1993 0.029 Uiso 1 1 calc R
C14 C 1.3590(3) 0.79081(8) 0.4119(2) 0.0271(4) Uani 1 1 d .
H14A H 1.3815 0.8337 0.4272 0.033 Uiso 1 1 calc R
H14B H 1.3418 0.7735 0.5083 0.033 Uiso 1 1 calc R
Br1 Br 0.42675(3) 0.45733(2) 0.14584(2) 0.01589(8) Uani 1 1 d .
O1 O 0.5760(2) 0.65687(6) 0.64717(15) 0.0245(3) Uani 1 1 d .
O2 O 0.4619(2) 0.59910(6) 0.15811(14) 0.0219(3) Uani 1 1 d .
N1 N 0.5162(2) 0.64170(7) 0.39291(18) 0.0190(3) Uani 1 1 d .
H1 H 0.5181 0.6788 0.3651 0.023 Uiso 1 1 calc R
C1 C 0.4650(2) 0.48147(8) 0.34611(19) 0.0128(3) Uani 1 1 d .
C2 C 0.4894(3) 0.54049(7) 0.3873(2) 0.0128(3) Uani 1 1 d .
C3 C 0.5234(2) 0.55839(8) 0.53685(19) 0.0129(3) Uani 1 1 d .
C4 C 0.5429(3) 0.62422(8) 0.5396(2) 0.0168(4) Uani 1 1 d .
C5 C 0.4859(3) 0.59492(8) 0.2928(2) 0.0162(4) Uani 1 1 d .

loop_
_atom_site_aniso_label
_atom_site_aniso_U_11
_atom_site_aniso_U_22
_atom_site_aniso_U_33
_atom_site_aniso_U_23
_atom_site_aniso_U_13
_atom_site_aniso_U_12
N2 0.0231(8) 0.0187(8) 0.0177(8) -0.0032(6) 0.0039(6) -0.0011(6)
O3 0.0273(7) 0.0141(6) 0.0266(7) 0.0015(5) 0.0021(6) -0.0004(5)
O4 0.0322(8) 0.0192(7) 0.0271(7) 0.0074(6) 0.0057(6) -0.0035(6)
C6 0.0141(9) 0.0218(9) 0.0198(10) -0.0092(7) 0.0042(7) -0.0029(7)
C7 0.0120(8) 0.0182(9) 0.0216(9) -0.0051(7) 0.0040(7) -0.0026(7)
C8 0.0083(8) 0.0198(9) 0.0189(9) -0.0045(7) 0.0039(7) -0.0016(6)
C9 0.0092(8) 0.0197(9) 0.0203(9) -0.0026(7) 0.0038(7) -0.0008(6)
C10 0.0119(8) 0.0251(9) 0.0171(9) -0.0038(7) 0.0033(7) -0.0014(7)
C11 0.0206(9) 0.0236(10) 0.0195(9) -0.0008(7) 0.0029(7) -0.0006(7)
C12 0.0229(10) 0.0228(10) 0.0235(10) 0.0028(8) 0.0038(8) 0.0027(8)
C13 0.0360(11) 0.0121(9) 0.0286(10) 0.0018(7) 0.0137(9) 0.0028(8)
C14 0.0445(13) 0.0154(9) 0.0243(10) -0.0029(7) 0.0138(9) -0.0058(8)
Br1 0.01631(12) 0.02215(12) 0.00952(12) -0.00266(6) 0.00333(8) -0.00127(6)
O1 0.0353(8) 0.0172(6) 0.0234(7) -0.0063(5) 0.0113(6) -0.0018(6)
O2 0.0276(7) 0.0241(7) 0.0149(7) 0.0062(5) 0.0062(5) 0.0026(5)
N1 0.0261(8) 0.0121(7) 0.0203(8) 0.0042(6) 0.0084(6) 0.0015(6)
C1 0.0096(8) 0.0185(9) 0.0107(8) -0.0011(6) 0.0030(6) 0.0012(6)
C2 0.0089(8) 0.0177(9) 0.0130(9) 0.0021(6) 0.0050(7) 0.0014(6)
C3 0.0092(8) 0.0157(8) 0.0143(9) -0.0005(7) 0.0033(6) 0.0011(6)
C4 0.0147(8) 0.0167(9) 0.0205(9) -0.0005(7) 0.0074(7) 0.0009(7)
C5 0.0141(8) 0.0173(9) 0.0179(9) 0.0033(7) 0.0052(7) 0.0029(7)

loop_
_atom_type_symbol
_atom_type_description
_atom_type_scat_dispersion_real
_atom_type_scat_dispersion_imag
_atom_type_scat_source
C C 0.0181 0.0091 'International Tables Vol C Tables 4.2.6.8 and 6.1.1.4'
H H 0.0000 0.0000 'International Tables Vol C Tables 4.2.6.8 and 6.1.1.4'
Br Br -0.6763 1.2805 'International Tables Vol C Tables 4.2.6.8 and 6.1.1.4'
N N 0.0311 0.0180 'International Tables Vol C Tables 4.2.6.8 and 6.1.1.4'
O O 0.0492 0.0322 'International Tables Vol C Tables 4.2.6.8 and 6.1.1.4'

loop_
_geom_angle_atom_site_label_1
_geom_angle_atom_site_label_2
_geom_angle_atom_site_label_3
_geom_angle
_geom_angle_site_symmetry_1
_geom_angle_site_symmetry_3
C9 N2 H2 118.9 . .
C9 N2 C11 122.22(16) . .
C11 N2 H2 118.9 . .
C13 O3 C12 113.74(15) . .
C14 O4 H4 109.5 . .
C7 C6 H6 119.3 . .
C7 C6 C10 121.36(17) . 3_766
C10 C6 H6 119.3 3_766 .
C6 C7 H7 119.9 . .
C6 C7 C8 120.26(17) . .
C8 C7 H7 119.9 . .
C7 C8 C8 119.3(2) . 3_766
C7 C8 C9 121.65(17) . .
C8 C8 C9 119.1(2) 3_766 .
N2 C9 C8 118.61(16) . .
N2 C9 C10 121.79(17) . .
C10 C9 C8 119.56(17) . .
C6 C10 H10 119.8 3_766 .
C9 C10 C6 120.47(18) . 3_766
C9 C10 H10 119.8 . .
N2 C11 H11A 110.0 . .
N2 C11 H11B 110.0 . .
N2 C11 C12 108.58(15) . .
H11A C11 H11B 108.4 . .
C12 C11 H11A 110.0 . .
C12 C11 H11B 110.0 . .
O3 C12 C11 106.92(15) . .
O3 C12 H12A 110.3 . .
O3 C12 H12B 110.3 . .
C11 C12 H12A 110.3 . .
C11 C12 H12B 110.3 . .
H12A C12 H12B 108.6 . .
O3 C13 H13A 110.0 . .
O3 C13 H13B 110.0 . .
O3 C13 C14 108.42(16) . .
H13A C13 H13B 108.4 . .
C14 C13 H13A 110.0 . .
C14 C13 H13B 110.0 . .
O4 C14 C13 112.32(16) . .
O4 C14 H14A 109.1 . .
O4 C14 H14B 109.1 . .
C13 C14 H14A 109.1 . .
C13 C14 H14B 109.1 . .
H14A C14 H14B 107.9 . .
C4 N1 H1 123.4 . .
C4 N1 C5 113.20(15) . .
C5 N1 H1 123.4 . .
C2 C1 Br1 121.99(13) . .
C3 C1 Br1 122.29(13) 3_666 .
C3 C1 C2 115.69(16) 3_666 .
C1 C2 C3 122.03(16) . .
C1 C2 C5 130.40(16) . .
C3 C2 C5 107.56(15) . .
C1 C3 C2 122.27(16) 3_666 .
C1 C3 C4 130.11(16) 3_666 .
C2 C3 C4 107.61(15) . .
O1 C4 N1 125.36(17) . .
O1 C4 C3 128.53(17) . .
N1 C4 C3 106.11(15) . .
O2 C5 N1 125.46(17) . .
O2 C5 C2 129.05(17) . .
N1 C5 C2 105.50(14) . .

loop_
_geom_bond_atom_site_label_1
_geom_bond_atom_site_label_2
_geom_bond_distance
_geom_bond_site_symmetry_2
N2 H2 0.8800 .
N2 C9 1.383(2) .
N2 C11 1.454(2) .
O3 C12 1.424(2) .
O3 C13 1.420(2) .
O4 H4 0.8400 .
O4 C14 1.431(3) .
C6 H6 0.9500 .
C6 C7 1.370(3) .
C6 C10 1.401(3) 3_766
C7 H7 0.9500 .
C7 C8 1.419(3) .
C8 C8 1.423(4) 3_766
C8 C9 1.439(3) .
C9 C10 1.386(3) .
C10 C6 1.401(3) 3_766
C10 H10 0.9500 .
C11 H11A 0.9900 .
C11 H11B 0.9900 .
C11 C12 1.515(3) .
C12 H12A 0.9900 .
C12 H12B 0.9900 .
C13 H13A 0.9900 .
C13 H13B 0.9900 .
C13 C14 1.500(3) .
C14 H14A 0.9900 .
C14 H14B 0.9900 .
Br1 C1 1.8731(17) .
O1 C4 1.213(2) .
O2 C5 1.209(2) .
N1 H1 0.8800 .
N1 C4 1.371(2) .
N1 C5 1.387(2) .
C1 C2 1.390(2) .
C1 C3 1.388(2) 3_666
C2 C3 1.396(3) .
C2 C5 1.502(2) .
C3 C1 1.388(2) 3_666
C3 C4 1.498(2) .

loop_
_geom_torsion_atom_site_label_1
_geom_torsion_atom_site_label_2
_geom_torsion_atom_site_label_3
_geom_torsion_atom_site_label_4
_geom_torsion
_geom_torsion_site_symmetry_1
_geom_torsion_site_symmetry_4
N2 C9 C10 C6 -178.34(17) . 3_766
N2 C11 C12 O3 56.03(19) . .
O3 C13 C14 O4 62.0(2) . .
C6 C7 C8 C8 1.1(3) . 3_766
C6 C7 C8 C9 -179.32(17) . .
C7 C8 C9 N2 -1.4(3) . .
C7 C8 C9 C10 -179.11(16) . .
C8 C8 C9 N2 178.2(2) 3_766 .
C8 C8 C9 C10 0.5(3) 3_766 .
C8 C9 C10 C6 -0.7(3) . 3_766
C9 N2 C11 C12 -177.81(16) . .
C10 C6 C7 C8 -0.9(3) 3_766 .
C11 N2 C9 C8 175.30(16) . .
C11 N2 C9 C10 -7.0(3) . .
C12 O3 C13 C14 178.65(15) . .
C13 O3 C12 C11 174.14(16) . .
Br1 C1 C2 C3 -178.25(13) . .
Br1 C1 C2 C5 1.9(3) . .
C1 C2 C3 C1 0.0(3) . 3_666
C1 C2 C3 C4 179.82(16) . .
C1 C2 C5 O2 -0.5(3) . .
C1 C2 C5 N1 179.33(18) . .
C1 C3 C4 O1 1.0(3) 3_666 .
C1 C3 C4 N1 -179.18(17) 3_666 .
C2 C3 C4 O1 -178.80(18) . .
C2 C3 C4 N1 1.02(19) . .
C3 C1 C2 C3 0.0(3) 3_666 .
C3 C1 C2 C5 -179.88(17) 3_666 .
C3 C2 C5 O2 179.62(18) . .
C3 C2 C5 N1 -0.56(19) . .
C4 N1 C5 O2 -178.89(17) . .
C4 N1 C5 C2 1.3(2) . .
C5 N1 C4 O1 178.37(18) . .
C5 N1 C4 C3 -1.5(2) . .
C5 C2 C3 C1 179.91(15) . 3_666
C5 C2 C3 C4 -0.27(19) . .
